data_1561445
loop_
_publ_author_name
'Kang, Taewon'
'Kim, Hongsik'
'Jeoung, Sungeun'
'Moon, Dohyun'
'Moon, Hoi Ri'
'Lee, Dongwhan'

_publ_section_title
;
 Non-stackable molecules assemble into porous crystals displaying
 concerted cavity-changing motions
;
_journal_name_full 'Chemical Science'
_journal_paper_doi 10.1039/D1SC01163D
_journal_year 2021
_chemical_formula_moiety 'C38 H24 N6, 2(C5 H12)'
_chemical_formula_sum 'C48 H48 N6'
_chemical_formula_weight 708.92
_space_group_crystal_system monoclinic
_space_group_IT_number 14
_space_group_name_Hall '-P 2ybc'
_space_group_name_H-M_alt 'P 1 21/c 1'
_atom_sites_solution_hydrogens geom
_audit_creation_method SHELXL-2018/3
_audit_update_record
;
2021-03-29 deposited with the CCDC.	2021-04-01 downloaded from the CCDC.
;
_cell_angle_alpha 90
_cell_angle_beta 91.495(4)
_cell_angle_gamma 90
_cell_formula_units_Z 2
_cell_length_a 11.9199(8)
_cell_length_b 6.4841(4)
_cell_length_c 24.7395(15)
_cell_measurement_reflns_used 8198
_cell_measurement_temperature 223(2)
_cell_measurement_theta_max 76.75
_cell_measurement_theta_min 3.71
_cell_volume 1911.5(2)
_computing_cell_refinement 'Bruker APEXIII'
_computing_data_collection 'Bruker APEXIII'
_computing_data_reduction 'Bruker SAINT'
_computing_molecular_graphics ORTEP
_computing_publication_material CIFTAB
_computing_structure_refinement SHELXL
_computing_structure_solution SHELXS
_diffrn_ambient_temperature 223(2)
_diffrn_measured_fraction_theta_full 0.973
_diffrn_measured_fraction_theta_max 0.971
_diffrn_measurement_device_type 'Photon 100 CMOS detector'
_diffrn_measurement_method 'phi and omega scans'
_diffrn_radiation_type CuK\a
_diffrn_radiation_wavelength 1.54178
_diffrn_reflns_av_R_equivalents 0.1148
_diffrn_reflns_av_unetI/netI 0.0479
_diffrn_reflns_Laue_measured_fraction_full 0.973
_diffrn_reflns_Laue_measured_fraction_max 0.971
_diffrn_reflns_limit_h_max 15
_diffrn_reflns_limit_h_min -15
_diffrn_reflns_limit_k_max 8
_diffrn_reflns_limit_k_min -8
_diffrn_reflns_limit_l_max 31
_diffrn_reflns_limit_l_min -29
_diffrn_reflns_number 36705
_diffrn_reflns_point_group_measured_fraction_full 0.973
_diffrn_reflns_point_group_measured_fraction_max 0.971
_diffrn_reflns_theta_full 67.679
_diffrn_reflns_theta_max 77.362
_diffrn_reflns_theta_min 5.222
_diffrn_source 'fine-focus sealed tube'
_exptl_absorpt_coefficient_mu 0.563
_exptl_absorpt_correction_T_max 0.7541
_exptl_absorpt_correction_T_min 0.6113
_exptl_absorpt_correction_type multi-scan
_exptl_absorpt_process_details SADABS
_exptl_crystal_colour colorless
_exptl_crystal_density_diffrn 1.232
_exptl_crystal_description needle
_exptl_crystal_F_000 756
_exptl_crystal_size_max 0.120
_exptl_crystal_size_mid 0.080
_exptl_crystal_size_min 0.040
_refine_diff_density_max 0.670
_refine_diff_density_min -0.532
_refine_diff_density_rms 0.104
_refine_ls_extinction_method none
_refine_ls_goodness_of_fit_ref 1.571
_refine_ls_hydrogen_treatment constr
_refine_ls_matrix_type full
_refine_ls_number_parameters 294
_refine_ls_number_reflns 3937
_refine_ls_number_restraints 170
_refine_ls_restrained_S_all 1.603
_refine_ls_R_factor_all 0.1686
_refine_ls_R_factor_gt 0.1377
_refine_ls_shift/su_max 0.000
_refine_ls_shift/su_mean 0.000
_refine_ls_structure_factor_coef Fsqd
_refine_ls_weighting_details 'w=1/[\s^2^(Fo^2^)+(0.2000P)^2^] where P=(Fo^2^+2Fc^2^)/3'
_refine_ls_weighting_scheme calc
_refine_ls_wR_factor_gt 0.3883
_refine_ls_wR_factor_ref 0.4110
_reflns_Friedel_coverage 0.000
_reflns_number_gt 2764
_reflns_number_total 3937
_reflns_threshold_expression 'I > 2\s(I)'
_cod_data_source_file d1sc01163d2.cif
_cod_data_source_block 1A
_cod_depositor_comments
;
The following automatic conversions were performed:

data item '_exptl_absorpt_correction_type' value 'MULTI-SCAN' was
changed to 'multi-scan' in accordance with the
/home/data/users/saulius/crontab/automatic-downloads/rss-feeds/RSC/lib/dictionaries/cif_core.dic
dictionary named 'cif_core.dic' version 2.4.2 last updated on
2011-04-26.

Automatic conversion script
Id: cif_fix_values 7556 2019-12-06 15:28:31Z antanas 
;
_cod_original_sg_symbol_H-M 'P 21/c'
_cod_database_code 1561445
_shelx_shelxl_version_number 2018/3
_shelx_space_group_comment
;
The symmetry employed for this shelxl refinement is uniquely defined
by the following loop, which should always be used as a source of
symmetry information in preference to the above space-group names.
They are only intended as comments.
;
_shelx_estimated_absorpt_t_min 0.935
_shelx_estimated_absorpt_t_max 0.978

loop_
_space_group_symop_operation_xyz
'x, y, z'
'-x, y+1/2, -z+1/2'
'-x, -y, -z'
'x, -y-1/2, z-1/2'

loop_
_atom_site_label
_atom_site_type_symbol
_atom_site_fract_x
_atom_site_fract_y
_atom_site_fract_z
_atom_site_U_iso_or_equiv
_atom_site_adp_type
_atom_site_occupancy
_atom_site_site_symmetry_order
_atom_site_calc_flag
_atom_site_refinement_flags_posn
_atom_site_refinement_flags_adp
_atom_site_refinement_flags_occupancy
_atom_site_disorder_assembly
_atom_site_disorder_group
N1 N 0.3840(3) 0.3997(5) 0.40750(17) 0.0482(10) Uani 1 1 d . . . . .
N2 N 0.3893(3) 0.1910(5) 0.41250(16) 0.0466(9) Uani 1 1 d . . . . .
N3 N 0.3362(3) 0.0844(5) 0.37335(16) 0.0436(9) Uani 1 1 d . . . . .
C1 C 0.1244(4) 0.3654(7) 0.30564(19) 0.0476(11) Uani 1 1 d . . . . .
C2 C 0.0130(4) 0.3077(8) 0.3009(2) 0.0561(12) Uani 1 1 d . . . . .
H2 H -0.006317 0.178618 0.286085 0.067 Uiso 1 1 calc R U . . .
C3 C -0.0694(5) 0.4387(10) 0.3179(3) 0.0731(17) Uani 1 1 d . . . . .
H3 H -0.144873 0.397002 0.315654 0.088 Uiso 1 1 calc R U . . .
C4 C -0.0422(5) 0.6319(10) 0.3382(3) 0.0753(17) Uani 1 1 d . . . . .
H4 H -0.099476 0.721446 0.348900 0.090 Uiso 1 1 calc R U . . .
C5 C 0.0678(5) 0.6936(8) 0.3428(2) 0.0623(14) Uani 1 1 d . . . . .
H5 H 0.086062 0.824535 0.356813 0.075 Uiso 1 1 calc R U . . .
C6 C 0.1520(4) 0.5599(7) 0.3266(2) 0.0494(11) Uani 1 1 d . . . . .
C7 C 0.2925(3) 0.3723(6) 0.2516(2) 0.0465(11) Uani 1 1 d . . . . .
C8 C 0.3200(4) 0.5673(6) 0.2731(2) 0.0493(11) Uani 1 1 d . . . . .
C9 C 0.3785(4) 0.7063(8) 0.2425(3) 0.0621(14) Uani 1 1 d . . . . .
H9 H 0.397447 0.836460 0.256762 0.075 Uiso 1 1 calc R U . . .
C10 C 0.4089(5) 0.6540(9) 0.1911(3) 0.0726(16) Uani 1 1 d . . . . .
H10 H 0.448018 0.750179 0.170331 0.087 Uiso 1 1 calc R U . . .
C11 C 0.3835(5) 0.4644(10) 0.1696(3) 0.0735(16) Uani 1 1 d . . . . .
H11 H 0.405487 0.431111 0.134413 0.088 Uiso 1 1 calc R U . . .
C12 C 0.3241(4) 0.3195(8) 0.2004(2) 0.0589(13) Uani 1 1 d . . . . .
H12 H 0.306480 0.188779 0.186085 0.071 Uiso 1 1 calc R U . . .
C13 C 0.2790(4) 0.6025(6) 0.3302(2) 0.0510(12) Uani 1 1 d . . . . .
H13 H 0.298902 0.739292 0.345463 0.061 Uiso 1 1 calc R U . . .
C14 C 0.2256(3) 0.2378(6) 0.28960(19) 0.0436(10) Uani 1 1 d . . . . .
H14 H 0.205952 0.100756 0.274495 0.052 Uiso 1 1 calc R U . . .
C15 C 0.3248(4) 0.4238(6) 0.3625(2) 0.0468(11) Uani 1 1 d . . . . .
C16 C 0.2963(3) 0.2285(6) 0.34124(19) 0.0438(10) Uani 1 1 d . . . . .
C17 C 0.5087(7) 0.2079(7) 0.4925(3) 0.085(2) Uani 1 1 d . . . . .
H17 H 0.514234 0.351428 0.487951 0.102 Uiso 1 1 calc R U . . .
C18 C 0.4461(4) 0.0959(6) 0.45680(19) 0.0441(10) Uani 1 1 d . . . . .
C19 C 0.4358(6) -0.1145(7) 0.4649(3) 0.078(2) Uani 1 1 d . . . . .
H19 H 0.390671 -0.193630 0.441029 0.093 Uiso 1 1 calc R U . . .
C1P2 C 0.1986(19) 0.802(3) 0.5793(12) 0.184(9) Uani 0.625(10) 1 d D U P A 1
H1P1 H 0.214789 0.891501 0.548982 0.275 Uiso 0.625(10) 1 calc R U P A 1
H1P2 H 0.215021 0.875076 0.612867 0.275 Uiso 0.625(10) 1 calc R U P A 1
H1P3 H 0.119945 0.763936 0.577702 0.275 Uiso 0.625(10) 1 calc R U P A 1
C2P2 C 0.2723(16) 0.605(3) 0.5767(7) 0.161(6) Uani 0.625(10) 1 d D U P A 1
H2P1 H 0.343519 0.656988 0.563150 0.193 Uiso 0.625(10) 1 calc R U P A 1
H2P2 H 0.287562 0.572633 0.614843 0.193 Uiso 0.625(10) 1 calc R U P A 1
C3P2 C 0.2612(10) 0.400(2) 0.5511(5) 0.113(4) Uani 0.625(10) 1 d D U P A 1
H3P1 H 0.276252 0.302909 0.580739 0.135 Uiso 0.625(10) 1 calc R U P A 1
H3P2 H 0.326139 0.390565 0.527755 0.135 Uiso 0.625(10) 1 calc R U P A 1
C4P2 C 0.164(2) 0.298(4) 0.5175(8) 0.187(8) Uani 0.625(10) 1 d D U P A 1
H4P1 H 0.173753 0.151841 0.526571 0.224 Uiso 0.625(10) 1 calc R U P A 1
H4P2 H 0.097982 0.341845 0.537038 0.224 Uiso 0.625(10) 1 calc R U P A 1
C5P2 C 0.1197(15) 0.289(4) 0.4587(7) 0.146(7) Uani 0.625(10) 1 d D U P A 1
H5P1 H 0.058225 0.385659 0.453904 0.219 Uiso 0.625(10) 1 calc R U P A 1
H5P2 H 0.093297 0.150442 0.450668 0.219 Uiso 0.625(10) 1 calc R U P A 1
H5P3 H 0.179389 0.324572 0.434514 0.219 Uiso 0.625(10) 1 calc R U P A 1
C1P C 0.166(2) 1.049(4) 0.5395(12) 0.132(8) Uani 0.375(10) 1 d D U P A 2
H1P4 H 0.103472 1.067490 0.563483 0.199 Uiso 0.375(10) 1 calc R U P A 2
H1P5 H 0.213050 1.170170 0.540578 0.199 Uiso 0.375(10) 1 calc R U P A 2
H1P6 H 0.209195 0.929219 0.550915 0.199 Uiso 0.375(10) 1 calc R U P A 2
C2P C 0.124(4) 1.018(5) 0.4860(13) 0.187(11) Uani 0.375(10) 1 d D U P A 2
H2P3 H 0.041801 1.029921 0.487045 0.224 Uiso 0.375(10) 1 calc R U P A 2
H2P4 H 0.150115 1.133567 0.464318 0.224 Uiso 0.375(10) 1 calc R U P A 2
C3P C 0.147(3) 0.836(4) 0.4568(12) 0.165(9) Uani 0.375(10) 1 d D U P A 2
H3P3 H 0.089761 0.829479 0.427658 0.198 Uiso 0.375(10) 1 calc R U P A 2
H3P4 H 0.218433 0.861270 0.439358 0.198 Uiso 0.375(10) 1 calc R U P A 2
C4P C 0.1543(15) 0.638(3) 0.4778(7) 0.097(5) Uani 0.375(10) 1 d D U P A 2
H4P3 H 0.115943 0.651880 0.512193 0.116 Uiso 0.375(10) 1 calc R U P A 2
H4P4 H 0.234129 0.627418 0.487980 0.116 Uiso 0.375(10) 1 calc R U P A 2
C5P C 0.1278(17) 0.433(4) 0.4626(9) 0.097(5) Uani 0.375(10) 1 d D U P A 2
H5P4 H 0.072132 0.434645 0.433331 0.146 Uiso 0.375(10) 1 calc R U P A 2
H5P5 H 0.098103 0.360177 0.493341 0.146 Uiso 0.375(10) 1 calc R U P A 2
H5P6 H 0.195056 0.364128 0.450767 0.146 Uiso 0.375(10) 1 calc R U P A 2

loop_
_atom_site_aniso_label
_atom_site_aniso_U_11
_atom_site_aniso_U_22
_atom_site_aniso_U_33
_atom_site_aniso_U_23
_atom_site_aniso_U_13
_atom_site_aniso_U_12
N1 0.058(2) 0.0317(16) 0.054(2) -0.0020(15) -0.0183(18) 0.0041(14)
N2 0.0524(19) 0.0306(15) 0.056(2) -0.0071(15) -0.0168(17) 0.0042(13)
N3 0.0490(19) 0.0324(15) 0.049(2) -0.0055(14) -0.0123(16) 0.0026(13)
C1 0.051(2) 0.050(2) 0.041(2) 0.0073(19) -0.0087(19) 0.0005(18)
C2 0.048(2) 0.066(3) 0.053(3) 0.009(2) -0.011(2) -0.002(2)
C3 0.050(3) 0.104(4) 0.065(4) 0.016(3) -0.008(3) 0.009(3)
C4 0.069(3) 0.094(4) 0.063(4) 0.011(3) 0.001(3) 0.032(3)
C5 0.069(3) 0.063(3) 0.054(3) -0.001(2) -0.010(2) 0.023(2)
C6 0.055(2) 0.047(2) 0.045(3) 0.0006(19) -0.009(2) 0.0095(18)
C7 0.0377(19) 0.047(2) 0.054(3) 0.002(2) -0.0137(18) -0.0015(16)
C8 0.047(2) 0.044(2) 0.056(3) 0.0038(19) -0.015(2) 0.0008(17)
C9 0.047(2) 0.053(2) 0.086(4) 0.010(3) -0.015(3) -0.0071(19)
C10 0.051(3) 0.080(4) 0.087(5) 0.012(3) 0.003(3) -0.014(2)
C11 0.052(3) 0.097(4) 0.072(4) 0.007(3) 0.006(3) -0.007(3)
C12 0.050(2) 0.067(3) 0.059(3) -0.007(2) -0.004(2) -0.005(2)
C13 0.057(3) 0.0345(19) 0.060(3) -0.0007(19) -0.018(2) 0.0023(17)
C14 0.046(2) 0.0353(18) 0.049(3) -0.0013(17) -0.0160(19) -0.0024(15)
C15 0.051(2) 0.0326(18) 0.056(3) -0.0046(18) -0.017(2) 0.0039(16)
C16 0.045(2) 0.0344(18) 0.051(3) -0.0080(17) -0.0087(19) 0.0021(15)
C17 0.136(6) 0.0295(19) 0.087(5) -0.002(2) -0.059(4) 0.001(3)
C18 0.048(2) 0.0330(19) 0.050(3) -0.0004(17) -0.0120(19) 0.0026(15)
C19 0.121(5) 0.037(2) 0.072(4) -0.002(2) -0.053(4) -0.002(3)
C1P2 0.146(13) 0.211(13) 0.19(2) -0.060(13) -0.024(13) -0.039(10)
C2P2 0.150(11) 0.216(10) 0.118(10) 0.024(8) 0.060(9) -0.030(8)
C3P2 0.082(6) 0.182(9) 0.076(6) 0.063(6) 0.047(5) 0.010(6)
C4P2 0.176(12) 0.254(16) 0.131(9) -0.005(11) 0.010(8) -0.019(10)
C5P2 0.110(10) 0.22(2) 0.106(8) 0.018(12) 0.053(6) -0.005(12)
C1P 0.115(15) 0.117(16) 0.166(15) -0.003(13) 0.033(12) 0.025(13)
C2P 0.189(18) 0.194(13) 0.178(15) -0.001(12) 0.009(12) -0.021(13)
C3P 0.176(17) 0.177(11) 0.140(14) 0.030(8) -0.004(12) -0.002(9)
C4P 0.064(8) 0.188(10) 0.039(8) 0.023(8) 0.007(6) 0.014(8)
C5P 0.057(9) 0.179(11) 0.057(10) 0.030(9) 0.009(8) 0.023(9)

loop_
_atom_type_symbol
_atom_type_description
_atom_type_scat_dispersion_real
_atom_type_scat_dispersion_imag
_atom_type_scat_source
C C 0.0181 0.0091 'International Tables Vol C Tables 4.2.6.8 and 6.1.1.4'
H H 0.0000 0.0000 'International Tables Vol C Tables 4.2.6.8 and 6.1.1.4'
N N 0.0311 0.0180 'International Tables Vol C Tables 4.2.6.8 and 6.1.1.4'

loop_
_geom_angle_atom_site_label_1
_geom_angle_atom_site_label_2
_geom_angle_atom_site_label_3
_geom_angle
_geom_angle_site_symmetry_1
_geom_angle_site_symmetry_3
_geom_angle_publ_flag
C15 N1 N2 102.6(3) . . ?
N3 N2 N1 115.4(3) . . ?
N3 N2 C18 123.0(3) . . ?
N1 N2 C18 121.6(3) . . ?
C16 N3 N2 103.2(3) . . ?
C2 C1 C6 119.5(4) . . ?
C2 C1 C14 126.6(4) . . ?
C6 C1 C14 113.9(4) . . ?
C3 C2 C1 120.0(5) . . ?
C3 C2 H2 120.0 . . ?
C1 C2 H2 120.0 . . ?
C2 C3 C4 120.5(5) . . ?
C2 C3 H3 119.7 . . ?
C4 C3 H3 119.7 . . ?
C5 C4 C3 120.5(5) . . ?
C5 C4 H4 119.7 . . ?
C3 C4 H4 119.7 . . ?
C4 C5 C6 119.2(5) . . ?
C4 C5 H5 120.4 . . ?
C6 C5 H5 120.4 . . ?
C5 C6 C1 120.2(5) . . ?
C5 C6 C13 125.9(4) . . ?
C1 C6 C13 113.9(4) . . ?
C12 C7 C8 120.3(4) . . ?
C12 C7 C14 125.9(4) . . ?
C8 C7 C14 113.8(4) . . ?
C9 C8 C7 119.9(5) . . ?
C9 C8 C13 126.1(4) . . ?
C7 C8 C13 114.0(4) . . ?
C10 C9 C8 119.7(5) . . ?
C10 C9 H9 120.1 . . ?
C8 C9 H9 120.1 . . ?
C11 C10 C9 121.4(5) . . ?
C11 C10 H10 119.3 . . ?
C9 C10 H10 119.3 . . ?
C10 C11 C12 119.7(6) . . ?
C10 C11 H11 120.1 . . ?
C12 C11 H11 120.1 . . ?
C7 C12 C11 119.0(5) . . ?
C7 C12 H12 120.5 . . ?
C11 C12 H12 120.5 . . ?
C15 C13 C8 104.9(4) . . ?
C15 C13 C6 103.6(4) . . ?
C8 C13 C6 104.9(4) . . ?
C15 C13 H13 114.1 . . ?
C8 C13 H13 114.1 . . ?
C6 C13 H13 114.1 . . ?
C16 C14 C7 104.7(3) . . ?
C16 C14 C1 103.2(4) . . ?
C7 C14 C1 106.3(3) . . ?
C16 C14 H14 113.8 . . ?
C7 C14 H14 113.8 . . ?
C1 C14 H14 113.8 . . ?
N1 C15 C16 109.2(3) . . ?
N1 C15 C13 136.3(4) . . ?
C16 C15 C13 114.5(4) . . ?
N3 C16 C15 109.6(4) . . ?
N3 C16 C14 136.6(3) . . ?
C15 C16 C14 113.7(4) . . ?
C18 C17 C19 120.8(4) . 3_656 ?
C18 C17 H17 119.6 . . ?
C19 C17 H17 119.6 3_656 . ?
C17 C18 C19 119.0(5) . . ?
C17 C18 N2 121.1(4) . . ?
C19 C18 N2 119.9(4) . . ?
C17 C19 C18 120.2(5) 3_656 . ?
C17 C19 H19 119.9 3_656 . ?
C18 C19 H19 119.9 . . ?
C2P2 C1P2 H1P1 109.5 . . ?
C2P2 C1P2 H1P2 109.5 . . ?
H1P1 C1P2 H1P2 109.5 . . ?
C2P2 C1P2 H1P3 109.5 . . ?
H1P1 C1P2 H1P3 109.5 . . ?
H1P2 C1P2 H1P3 109.5 . . ?
C3P2 C2P2 C1P2 135.6(16) . . ?
C3P2 C2P2 H2P1 103.3 . . ?
C1P2 C2P2 H2P1 103.3 . . ?
C3P2 C2P2 H2P2 103.3 . . ?
C1P2 C2P2 H2P2 103.3 . . ?
H2P1 C2P2 H2P2 105.2 . . ?
C2P2 C3P2 C4P2 132.1(15) . . ?
C2P2 C3P2 H3P1 104.2 . . ?
C4P2 C3P2 H3P1 104.2 . . ?
C2P2 C3P2 H3P2 104.2 . . ?
C4P2 C3P2 H3P2 104.2 . . ?
H3P1 C3P2 H3P2 105.5 . . ?
C5P2 C4P2 C3P2 139.3(19) . . ?
C5P2 C4P2 H4P1 102.3 . . ?
C3P2 C4P2 H4P1 102.3 . . ?
C5P2 C4P2 H4P2 102.3 . . ?
C3P2 C4P2 H4P2 102.3 . . ?
H4P1 C4P2 H4P2 104.8 . . ?
C4P2 C5P2 H5P1 109.5 . . ?
C4P2 C5P2 H5P2 109.5 . . ?
H5P1 C5P2 H5P2 109.5 . . ?
C4P2 C5P2 H5P3 109.5 . . ?
H5P1 C5P2 H5P3 109.5 . . ?
H5P2 C5P2 H5P3 109.5 . . ?
C2P C1P H1P4 109.5 . . ?
C2P C1P H1P5 109.5 . . ?
H1P4 C1P H1P5 109.5 . . ?
C2P C1P H1P6 109.5 . . ?
H1P4 C1P H1P6 109.5 . . ?
H1P5 C1P H1P6 109.5 . . ?
C3P C2P C1P 122(2) . . ?
C3P C2P H2P3 106.9 . . ?
C1P C2P H2P3 106.9 . . ?
C3P C2P H2P4 106.9 . . ?
C1P C2P H2P4 106.9 . . ?
H2P3 C2P H2P4 106.7 . . ?
C4P C3P C2P 126(2) . . ?
C4P C3P H3P3 105.7 . . ?
C2P C3P H3P3 105.7 . . ?
C4P C3P H3P4 105.7 . . ?
C2P C3P H3P4 105.7 . . ?
H3P3 C3P H3P4 106.2 . . ?
C3P C4P C5P 139.3(19) . . ?
C3P C4P H4P3 102.2 . . ?
C5P C4P H4P3 102.2 . . ?
C3P C4P H4P4 102.2 . . ?
C5P C4P H4P4 102.2 . . ?
H4P3 C4P H4P4 104.8 . . ?
C4P C5P H5P4 109.5 . . ?
C4P C5P H5P5 109.5 . . ?
H5P4 C5P H5P5 109.5 . . ?
C4P C5P H5P6 109.5 . . ?
H5P4 C5P H5P6 109.5 . . ?
H5P5 C5P H5P6 109.5 . . ?

loop_
_geom_bond_atom_site_label_1
_geom_bond_atom_site_label_2
_geom_bond_distance
_geom_bond_site_symmetry_2
_geom_bond_publ_flag
N1 C15 1.312(6) . ?
N1 N2 1.361(4) . ?
N2 N3 1.336(5) . ?
N2 C18 1.415(6) . ?
N3 C16 1.308(5) . ?
C1 C2 1.381(6) . ?
C1 C6 1.399(6) . ?
C1 C14 1.524(6) . ?
C2 C3 1.373(8) . ?
C2 H2 0.9400 . ?
C3 C4 1.385(9) . ?
C3 H3 0.9400 . ?
C4 C5 1.372(9) . ?
C4 H4 0.9400 . ?
C5 C6 1.394(7) . ?
C5 H5 0.9400 . ?
C6 C13 1.539(7) . ?
C7 C12 1.376(7) . ?
C7 C8 1.406(6) . ?
C7 C14 1.522(6) . ?
C8 C9 1.377(7) . ?
C8 C13 1.525(8) . ?
C9 C10 1.373(9) . ?
C9 H9 0.9400 . ?
C10 C11 1.371(9) . ?
C10 H10 0.9400 . ?
C11 C12 1.412(8) . ?
C11 H11 0.9400 . ?
C12 H12 0.9400 . ?
C13 C15 1.502(6) . ?
C13 H13 0.9900 . ?
C14 C16 1.513(6) . ?
C14 H14 0.9900 . ?
C15 C16 1.409(5) . ?
C17 C18 1.352(7) . ?
C17 C19 1.372(8) 3_656 ?
C17 H17 0.9400 . ?
C18 C19 1.385(6) . ?
C19 H19 0.9400 . ?
C1P2 C2P2 1.553(16) . ?
C1P2 H1P1 0.9700 . ?
C1P2 H1P2 0.9700 . ?
C1P2 H1P3 0.9700 . ?
C2P2 C3P2 1.479(14) . ?
C2P2 H2P1 0.9800 . ?
C2P2 H2P2 0.9800 . ?
C3P2 C4P2 1.551(14) . ?
C3P2 H3P1 0.9800 . ?
C3P2 H3P2 0.9800 . ?
C4P2 C5P2 1.538(12) . ?
C4P2 H4P1 0.9800 . ?
C4P2 H4P2 0.9800 . ?
C5P2 H5P1 0.9700 . ?
C5P2 H5P2 0.9700 . ?
C5P2 H5P3 0.9700 . ?
C1P C2P 1.42(2) . ?
C1P H1P4 0.9700 . ?
C1P H1P5 0.9700 . ?
C1P H1P6 0.9700 . ?
C2P C3P 1.411(19) . ?
C2P H2P3 0.9800 . ?
C2P H2P4 0.9800 . ?
C3P C4P 1.389(19) . ?
C3P H3P3 0.9800 . ?
C3P H3P4 0.9800 . ?
C4P C5P 1.413(14) . ?
C4P H4P3 0.9800 . ?
C4P H4P4 0.9800 . ?
C5P H5P4 0.9700 . ?
C5P H5P5 0.9700 . ?
C5P H5P6 0.9700 . ?

loop_
_geom_hbond_atom_site_label_D
_geom_hbond_atom_site_label_H
_geom_hbond_atom_site_label_A
_geom_hbond_distance_DH
_geom_hbond_distance_HA
_geom_hbond_distance_DA
_geom_hbond_angle_DHA
_geom_hbond_site_symmetry_A
_geom_hbond_publ_flag
C17 H17 N1 0.94 2.51 2.830(7) 100.0 . yes
C19 H19 N3 0.94 2.53 2.839(6) 99.1 . yes
C13 H13 N3 0.99 2.38 3.366(5) 173.5 1_565 yes

loop_
_geom_torsion_atom_site_label_1
_geom_torsion_atom_site_label_2
_geom_torsion_atom_site_label_3
_geom_torsion_atom_site_label_4
_geom_torsion
_geom_torsion_site_symmetry_1
_geom_torsion_site_symmetry_2
_geom_torsion_site_symmetry_3
_geom_torsion_site_symmetry_4
_geom_torsion_publ_flag
C15 N1 N2 N3 -0.3(5) . . . . ?
C15 N1 N2 C18 -179.5(4) . . . . ?
N1 N2 N3 C16 0.9(5) . . . . ?
C18 N2 N3 C16 -179.9(4) . . . . ?
C6 C1 C2 C3 -1.5(7) . . . . ?
C14 C1 C2 C3 179.1(5) . . . . ?
C1 C2 C3 C4 2.1(9) . . . . ?
C2 C3 C4 C5 -1.4(9) . . . . ?
C3 C4 C5 C6 0.3(9) . . . . ?
C4 C5 C6 C1 0.2(8) . . . . ?
C4 C5 C6 C13 -178.5(5) . . . . ?
C2 C1 C6 C5 0.4(7) . . . . ?
C14 C1 C6 C5 179.9(4) . . . . ?
C2 C1 C6 C13 179.3(4) . . . . ?
C14 C1 C6 C13 -1.3(6) . . . . ?
C12 C7 C8 C9 0.2(6) . . . . ?
C14 C7 C8 C9 -178.6(4) . . . . ?
C12 C7 C8 C13 179.9(4) . . . . ?
C14 C7 C8 C13 1.0(5) . . . . ?
C7 C8 C9 C10 0.4(7) . . . . ?
C13 C8 C9 C10 -179.2(5) . . . . ?
C8 C9 C10 C11 -0.8(8) . . . . ?
C9 C10 C11 C12 0.4(9) . . . . ?
C8 C7 C12 C11 -0.6(7) . . . . ?
C14 C7 C12 C11 178.2(4) . . . . ?
C10 C11 C12 C7 0.3(8) . . . . ?
C9 C8 C13 C15 -126.5(5) . . . . ?
C7 C8 C13 C15 53.9(5) . . . . ?
C9 C8 C13 C6 124.7(5) . . . . ?
C7 C8 C13 C6 -54.9(4) . . . . ?
C5 C6 C13 C15 124.2(5) . . . . ?
C1 C6 C13 C15 -54.5(5) . . . . ?
C5 C6 C13 C8 -126.1(5) . . . . ?
C1 C6 C13 C8 55.2(5) . . . . ?
C12 C7 C14 C16 125.9(5) . . . . ?
C8 C7 C14 C16 -55.3(4) . . . . ?
C12 C7 C14 C1 -125.2(5) . . . . ?
C8 C7 C14 C1 53.6(5) . . . . ?
C2 C1 C14 C16 -124.0(5) . . . . ?
C6 C1 C14 C16 56.6(5) . . . . ?
C2 C1 C14 C7 126.1(5) . . . . ?
C6 C1 C14 C7 -53.3(5) . . . . ?
N2 N1 C15 C16 -0.4(5) . . . . ?
N2 N1 C15 C13 177.6(6) . . . . ?
C8 C13 C15 N1 127.3(6) . . . . ?
C6 C13 C15 N1 -122.9(6) . . . . ?
C8 C13 C15 C16 -54.8(5) . . . . ?
C6 C13 C15 C16 55.0(5) . . . . ?
N2 N3 C16 C15 -1.1(5) . . . . ?
N2 N3 C16 C14 -178.3(5) . . . . ?
N1 C15 C16 N3 1.0(6) . . . . ?
C13 C15 C16 N3 -177.5(4) . . . . ?
N1 C15 C16 C14 178.9(4) . . . . ?
C13 C15 C16 C14 0.4(6) . . . . ?
C7 C14 C16 N3 -128.2(5) . . . . ?
C1 C14 C16 N3 120.7(5) . . . . ?
C7 C14 C16 C15 54.7(5) . . . . ?
C1 C14 C16 C15 -56.4(5) . . . . ?
C19 C17 C18 C19 2.0(13) 3_656 . . . ?
C19 C17 C18 N2 -179.6(7) 3_656 . . . ?
N3 N2 C18 C17 172.9(6) . . . . ?
N1 N2 C18 C17 -8.0(8) . . . . ?
N3 N2 C18 C19 -8.7(7) . . . . ?
N1 N2 C18 C19 170.4(5) . . . . ?
C17 C18 C19 C17 -2.0(13) . . . 3_656 ?
N2 C18 C19 C17 179.6(7) . . . 3_656 ?
C1P2 C2P2 C3P2 C4P2 -3(3) . . . . ?
C2P2 C3P2 C4P2 C5P2 85(4) . . . . ?
C1P C2P C3P C4P 37(6) . . . . ?
C2P C3P C4P C5P 144(3) . . . . ?
